data_2213514
loop_
_publ_author_name
'Masumi Itazaki'
'Kensuke Ueda'
' Hiroshi Nakazawa'

_publ_section_title Carbonyl(\h^5^-cyclopentadienyl)(3,5-dimethylpyridine-\k<i>N</i>)(triethylsilyl)iron(II)
_journal_coeditor_code RK2004
_journal_issue 5
_journal_name_full 'Acta Crystallographica Section E'
_journal_page_first m1312
_journal_page_last m1313
_journal_paper_doi 10.1107/S1600536807015401
_journal_volume 63
_journal_year 2007
_chemical_formula_iupac '[Fe (C5 H5) (C6 H15 Si) (C7 H9 N) (C O)]'
_chemical_formula_moiety 'C19 H29 Fe N O Si'
_chemical_formula_sum 'C19 H29 Fe N O Si'
_chemical_formula_weight 371.37
_chemical_name_systematic
;
Carbonyl(\h^5^-cyclopentadienyl)(3,5-dimethylpyridine-
\kN)(triethylsilyl)iron(II)
;
_space_group_IT_number 14
_symmetry_cell_setting monoclinic
_symmetry_space_group_name_Hall '-P 2ybc'
_symmetry_space_group_name_H-M 'P 1 21/c 1'
_audit_creation_method SHELXL-97
_cell_angle_alpha 90.00
_cell_angle_beta 97.079(4)
_cell_angle_gamma 90.00
_cell_formula_units_Z 4
_cell_length_a 7.9025(5)
_cell_length_b 11.8868(8)
_cell_length_c 20.5798(16)
_cell_measurement_reflns_used 5413
_cell_measurement_temperature 203(2)
_cell_measurement_theta_max 27.48
_cell_measurement_theta_min 4.20
_cell_volume 1918.4(2)
_computing_cell_refinement CrystalClear
_computing_data_collection 'CrystalClear (Rigaku, 2001)'
_computing_data_reduction 'TEXSAN (Rigaku/MSC, 2004)'
_computing_molecular_graphics 'ORTEP-3 for Windows (Farrugia, 1997)'
_computing_publication_material SHELXL97
_computing_structure_refinement 'SHELXL97 (Sheldrick, 1997)'
_computing_structure_solution 'SHELXS97 (Sheldrick, 1997)'
_diffrn_detector_area_resol_mean 14.6199
_diffrn_measured_fraction_theta_full 0.988
_diffrn_measured_fraction_theta_max 0.988
_diffrn_measurement_device_type 'Rigaku/MSC Mercury CCD'
_diffrn_measurement_method \w
_diffrn_radiation_type MoK\a
_diffrn_radiation_wavelength 0.71073
_diffrn_reflns_av_R_equivalents 0.0310
_diffrn_reflns_limit_h_max 6
_diffrn_reflns_limit_h_min -10
_diffrn_reflns_limit_k_max 12
_diffrn_reflns_limit_k_min -15
_diffrn_reflns_limit_l_max 26
_diffrn_reflns_limit_l_min -20
_diffrn_reflns_number 14867
_diffrn_reflns_theta_full 27.48
_diffrn_reflns_theta_max 27.48
_diffrn_reflns_theta_min 4.30
_exptl_absorpt_coefficient_mu 0.853
_exptl_absorpt_correction_T_max 0.9586
_exptl_absorpt_correction_T_min 0.8151
_exptl_absorpt_correction_type multi-scan
_exptl_absorpt_process_details '(Jacobson, 1998)'
_exptl_crystal_colour Red
_exptl_crystal_density_diffrn 1.286
_exptl_crystal_density_method 'not measured'
_exptl_crystal_description Prism
_exptl_crystal_F_000 792
_exptl_crystal_size_max 0.25
_exptl_crystal_size_mid 0.08
_exptl_crystal_size_min 0.05
_refine_diff_density_max 0.676
_refine_diff_density_min -0.391
_refine_ls_extinction_method none
_refine_ls_goodness_of_fit_ref 1.000
_refine_ls_hydrogen_treatment constr
_refine_ls_matrix_type full
_refine_ls_number_parameters 260
_refine_ls_number_reflns 4356
_refine_ls_number_restraints 6
_refine_ls_restrained_S_all 1.000
_refine_ls_R_factor_all 0.0619
_refine_ls_R_factor_gt 0.0536
_refine_ls_shift/su_max 0.000
_refine_ls_shift/su_mean 0.000
_refine_ls_structure_factor_coef Fsqd
_refine_ls_weighting_details 'calc w=1/[\s^2^(Fo^2^)+(0.0851P)^2^+2.4759P] where P=(Fo^2^+2Fc^2^)/3'
_refine_ls_weighting_scheme calc
_refine_ls_wR_factor_gt 0.1411
_refine_ls_wR_factor_ref 0.1470
_reflns_number_gt 4022
_reflns_number_total 4356
_reflns_threshold_expression I>2\s(I)
_cod_data_source_file rk2004.cif
_cod_data_source_block I
_cod_original_sg_symbol_H-M 'P 21/c'
_cod_database_code 2213514
_cod_database_fobs_code 2213514

loop_
_symmetry_equiv_pos_as_xyz
'x, y, z'
'-x, y+1/2, -z+1/2'
'-x, -y, -z'
'x, -y-1/2, z-1/2'

loop_
_atom_site_type_symbol
_atom_site_label
_atom_site_fract_x
_atom_site_fract_y
_atom_site_fract_z
_atom_site_U_iso_or_equiv
_atom_site_adp_type
_atom_site_calc_flag
_atom_site_refinement_flags
_atom_site_occupancy
_atom_site_disorder_assembly
_atom_site_disorder_group
Fe Fe1 0.30177(4) 0.73795(3) 0.291110(19) 0.02599(15) Uani d . 1 . .
Si Si1 0.28572(9) 0.83683(6) 0.38815(4) 0.02800(19) Uani d . 1 A .
O O1 -0.0576(3) 0.6974(3) 0.29268(14) 0.0556(7) Uani d . 1 . .
N N1 0.3894(3) 0.60619(19) 0.34392(11) 0.0259(5) Uani d . 1 A .
C C1 0.403(2) 0.7050(10) 0.2024(8) 0.045(4) Uani d P 0.64(2) A 1
H H1A 0.4179 0.6335 0.1844 0.054 Uiso calc PR 0.64(2) A 1
C C2 0.256(3) 0.7726(17) 0.1904(10) 0.040(3) Uani d P 0.64(2) A 1
H H2A 0.1536 0.7539 0.1643 0.048 Uiso calc PR 0.64(2) A 1
C C3 0.2910(17) 0.8740(9) 0.2255(6) 0.040(2) Uani d P 0.64(2) A 1
H H3A 0.2168 0.9357 0.2259 0.048 Uiso calc PR 0.64(2) A 1
C C4 0.457(2) 0.8667(12) 0.2597(4) 0.048(4) Uani d P 0.64(2) A 1
H H4A 0.5125 0.9219 0.2873 0.058 Uiso calc PR 0.64(2) A 1
C C5 0.5225(10) 0.7621(14) 0.2449(6) 0.045(3) Uani d P 0.64(2) A 1
H H5A 0.6310 0.7347 0.2612 0.054 Uiso calc PR 0.64(2) A 1
C C6 0.2137(5) 0.9882(3) 0.3776(2) 0.0507(9) Uani d . 1 . .
H H6A 0.2237 1.0241 0.4207 0.061 Uiso calc R 1 A .
H H6B 0.2908 1.0277 0.3515 0.061 Uiso calc R 1 . .
C C7 0.0318(6) 1.0028(4) 0.3447(3) 0.0788(15) Uani d . 1 A .
H H7A 0.0192 0.9654 0.3025 0.118 Uiso calc R 1 . .
H H7B 0.0070 1.0823 0.3386 0.118 Uiso calc R 1 . .
H H7C -0.0467 0.9699 0.3721 0.118 Uiso calc R 1 . .
C C8 0.4943(4) 0.8449(3) 0.44788(17) 0.0434(8) Uani d . 1 . .
H H8A 0.4689 0.8845 0.4873 0.052 Uiso calc R 1 A .
H H8B 0.5271 0.7679 0.4610 0.052 Uiso calc R 1 . .
C C9 0.6453(5) 0.9002(4) 0.4248(2) 0.0596(11) Uani d . 1 A .
H H9A 0.6823 0.8568 0.3893 0.089 Uiso calc R 1 . .
H H9B 0.7371 0.9043 0.4607 0.089 Uiso calc R 1 . .
H H9C 0.6146 0.9756 0.4096 0.089 Uiso calc R 1 . .
C C10 0.1375(5) 0.7674(3) 0.44181(16) 0.0400(7) Uani d . 1 . .
H H10A 0.0227 0.7659 0.4175 0.048 Uiso calc R 1 A .
H H10B 0.1740 0.6892 0.4491 0.048 Uiso calc R 1 . .
C C11 0.1254(5) 0.8214(3) 0.50863(17) 0.0493(8) Uani d . 1 A .
H H11A 0.2352 0.8166 0.5353 0.074 Uiso calc R 1 . .
H H11B 0.0405 0.7820 0.5303 0.074 Uiso calc R 1 . .
H H11C 0.0928 0.8997 0.5027 0.074 Uiso calc R 1 . .
C C12 0.0884(4) 0.7124(3) 0.29398(15) 0.0359(6) Uani d . 1 A .
C C13 0.5517(3) 0.6020(2) 0.37315(13) 0.0271(5) Uani d . 1 . .
H H13A 0.6226 0.6640 0.3681 0.032 Uiso calc R 1 A .
C C14 0.6207(3) 0.5118(2) 0.41019(14) 0.0301(6) Uani d . 1 A .
C C15 0.5159(4) 0.4201(2) 0.41719(15) 0.0338(6) Uani d . 1 . .
H H15A 0.5577 0.3580 0.4426 0.041 Uiso calc R 1 A .
C C16 0.3498(4) 0.4201(2) 0.38681(15) 0.0327(6) Uani d . 1 A .
C C17 0.2927(3) 0.5142(2) 0.35133(14) 0.0302(6) Uani d . 1 . .
H H17A 0.1795 0.5143 0.3310 0.036 Uiso calc R 1 A .
C C18 0.8036(4) 0.5150(3) 0.44058(18) 0.0438(8) Uani d . 1 . .
H H18A 0.8610 0.5780 0.4229 0.066 Uiso calc R 1 A .
H H18B 0.8597 0.4455 0.4308 0.066 Uiso calc R 1 . .
H H18C 0.8082 0.5234 0.4876 0.066 Uiso calc R 1 . .
C C19 0.2334(5) 0.3204(3) 0.3905(2) 0.0502(9) Uani d . 1 . .
H H19A 0.1371 0.3421 0.4127 0.075 Uiso calc R 1 A .
H H19B 0.2955 0.2601 0.4146 0.075 Uiso calc R 1 . .
H H19C 0.1928 0.2948 0.3466 0.075 Uiso calc R 1 . .
C C5B 0.504(3) 0.7126(18) 0.2293(10) 0.037(4) Uani d PU 0.36(2) A 2
H H5B 0.5845 0.6539 0.2323 0.044 Uiso calc PR 0.36(2) A 2
C C3B 0.378(4) 0.8790(12) 0.2436(9) 0.050(7) Uani d PU 0.36(2) A 2
H H3B 0.3565 0.9522 0.2577 0.059 Uiso calc PR 0.36(2) A 2
C C1B 0.347(3) 0.709(3) 0.1933(16) 0.050(7) Uani d PU 0.36(2) A 2
H H1B 0.3025 0.6479 0.1679 0.060 Uiso calc PR 0.36(2) A 2
C C2B 0.268(4) 0.807(3) 0.200(2) 0.057(10) Uani d PU 0.36(2) A 2
H H2B 0.1582 0.8255 0.1795 0.068 Uiso calc PR 0.36(2) A 2
C C4B 0.527(3) 0.813(2) 0.2600(8) 0.035(4) Uani d PU 0.36(2) A 2
H H4B 0.6244 0.8355 0.2877 0.042 Uiso calc PR 0.36(2) A 2

loop_
_atom_site_aniso_label
_atom_site_aniso_U_11
_atom_site_aniso_U_22
_atom_site_aniso_U_33
_atom_site_aniso_U_12
_atom_site_aniso_U_13
_atom_site_aniso_U_23
Fe1 0.0240(2) 0.0285(2) 0.0250(2) -0.00165(14) 0.00126(14) 0.00427(15)
Si1 0.0278(4) 0.0234(4) 0.0337(4) -0.0008(3) 0.0073(3) 0.0015(3)
O1 0.0244(10) 0.083(2) 0.0576(16) -0.0071(11) -0.0039(10) 0.0015(15)
N1 0.0257(10) 0.0245(11) 0.0281(11) -0.0001(8) 0.0048(8) -0.0004(9)
C1 0.060(9) 0.038(4) 0.042(9) 0.011(6) 0.027(8) 0.007(5)
C2 0.041(5) 0.058(7) 0.020(3) -0.011(5) -0.006(3) 0.006(5)
C3 0.057(5) 0.033(4) 0.033(5) 0.008(4) 0.014(4) 0.017(3)
C4 0.061(7) 0.056(9) 0.026(4) -0.031(7) -0.001(4) 0.013(4)
C5 0.029(4) 0.064(10) 0.041(9) -0.002(7) 0.007(5) 0.017(7)
C6 0.070(2) 0.0309(17) 0.055(2) 0.0069(15) 0.0229(18) 0.0076(15)
C7 0.073(3) 0.061(3) 0.105(4) 0.032(2) 0.026(3) 0.033(3)
C8 0.0430(16) 0.049(2) 0.0372(17) -0.0026(14) 0.0018(13) -0.0077(15)
C9 0.0429(19) 0.073(3) 0.061(2) -0.0139(18) -0.0005(16) -0.018(2)
C10 0.0491(18) 0.0362(16) 0.0360(16) -0.0054(13) 0.0106(13) 0.0033(13)
C11 0.057(2) 0.054(2) 0.0392(18) -0.0034(17) 0.0162(15) 0.0016(16)
C12 0.0310(14) 0.0423(17) 0.0329(15) -0.0013(12) -0.0020(11) 0.0049(13)
C13 0.0278(12) 0.0238(13) 0.0295(13) -0.0014(10) 0.0029(10) -0.0013(10)
C14 0.0318(13) 0.0286(14) 0.0305(14) 0.0023(11) 0.0056(10) -0.0004(11)
C15 0.0398(15) 0.0259(14) 0.0371(16) 0.0050(11) 0.0102(12) 0.0052(12)
C16 0.0357(14) 0.0249(14) 0.0403(16) -0.0032(11) 0.0159(12) -0.0016(12)
C17 0.0268(12) 0.0287(14) 0.0356(15) -0.0035(10) 0.0055(10) -0.0020(11)
C18 0.0369(16) 0.0417(18) 0.0496(19) 0.0039(13) -0.0075(13) 0.0058(15)
C19 0.0484(18) 0.0295(16) 0.075(3) -0.0086(14) 0.0170(17) 0.0068(16)
C5B 0.042(8) 0.042(8) 0.028(7) -0.001(7) 0.009(5) -0.001(6)
C3B 0.09(2) 0.031(6) 0.033(12) 0.014(13) 0.020(11) 0.010(8)
C1B 0.041(12) 0.082(16) 0.026(6) -0.019(11) 0.000(9) -0.004(8)
C2B 0.030(7) 0.08(3) 0.05(2) -0.008(13) -0.006(10) 0.036(17)
C4B 0.037(7) 0.041(11) 0.026(6) -0.021(8) 0.002(5) 0.002(7)

loop_
_atom_type_symbol
_atom_type_description
_atom_type_scat_dispersion_real
_atom_type_scat_dispersion_imag
_atom_type_scat_source
C C 0.0033 0.0016 'International Tables Vol C Tables 4.2.6.8 and 6.1.1.4'
H H 0.0000 0.0000 'International Tables Vol C Tables 4.2.6.8 and 6.1.1.4'
N N 0.0061 0.0033 'International Tables Vol C Tables 4.2.6.8 and 6.1.1.4'
O O 0.0106 0.0060 'International Tables Vol C Tables 4.2.6.8 and 6.1.1.4'
Si Si 0.0817 0.0704 'International Tables Vol C Tables 4.2.6.8 and 6.1.1.4'
Fe Fe 0.3463 0.8444 'International Tables Vol C Tables 4.2.6.8 and 6.1.1.4'

loop_
_geom_angle_atom_site_label_1
_geom_angle_atom_site_label_2
_geom_angle_atom_site_label_3
_geom_angle
_geom_angle_publ_flag
C12 Fe1 N1 96.84(12) yes
C12 Fe1 C2B 94.8(9) ?
N1 Fe1 C2B 145.1(10) ?
C12 Fe1 C3B 120.3(9) ?
N1 Fe1 C3B 142.8(9) ?
C2B Fe1 C3B 41.6(8) ?
C12 Fe1 C2 91.0(6) ?
N1 Fe1 C2 134.6(5) ?
C2B Fe1 C2 12.4(10) ?
C3B Fe1 C2 53.1(7) ?
C12 Fe1 C3 101.3(4) ?
N1 Fe1 C3 160.7(3) ?
C2B Fe1 C3 26.9(9) ?
C3B Fe1 C3 20.6(7) ?
C2 Fe1 C3 39.3(4) ?
C12 Fe1 C5 155.3(4) ?
N1 Fe1 C5 95.9(3) ?
C2B Fe1 C5 63.4(10) ?
C3B Fe1 C5 50.9(6) ?
C2 Fe1 C5 65.2(7) ?
C3 Fe1 C5 64.9(3) ?
C12 Fe1 C4 138.3(5) ?
N1 Fe1 C4 124.3(5) ?
C2B Fe1 C4 56.1(9) ?
C3B Fe1 C4 18.7(6) ?
C2 Fe1 C4 65.9(6) ?
C3 Fe1 C4 39.2(3) ?
C5 Fe1 C4 38.7(4) ?
C12 Fe1 C1B 106.6(7) ?
N1 Fe1 C1B 107.8(9) ?
C2B Fe1 C1B 37.4(11) ?
C3B Fe1 C1B 65.6(10) ?
C2 Fe1 C1B 28.6(9) ?
C3 Fe1 C1B 60.7(9) ?
C5 Fe1 C1B 49.1(7) ?
C4 Fe1 C1B 69.7(9) ?
C12 Fe1 C1 118.2(5) ?
N1 Fe1 C1 100.5(4) ?
C2B Fe1 C1 45.6(10) ?
C3B Fe1 C1 65.1(5) ?
C2 Fe1 C1 39.1(5) ?
C3 Fe1 C1 65.0(4) ?
C5 Fe1 C1 38.2(4) ?
C4 Fe1 C1 64.8(5) ?
C1B Fe1 C1 12.5(6) ?
C12 Fe1 C4B 158.5(7) ?
N1 Fe1 C4B 104.2(7) ?
C2B Fe1 C4B 65.2(10) ?
C3B Fe1 C4B 39.1(7) ?
C2 Fe1 C4B 71.0(8) ?
C3 Fe1 C4B 57.3(6) ?
C5 Fe1 C4B 18.4(3) ?
C4 Fe1 C4B 22.7(5) ?
C1B Fe1 C4B 62.7(8) ?
C1 Fe1 C4B 53.7(5) ?
C12 Fe1 C5B 141.8(6) ?
N1 Fe1 C5B 88.8(6) ?
C2B Fe1 C5B 62.7(12) ?
C3B Fe1 C5B 63.8(6) ?
C2 Fe1 C5B 60.2(8) ?
C3 Fe1 C5B 72.9(6) ?
C5 Fe1 C5B 18.1(3) ?
C4 Fe1 C5B 55.1(5) ?
C1B Fe1 C5B 36.9(6) ?
C1 Fe1 C5B 24.5(6) ?
C4B Fe1 C5B 36.4(5) ?
C12 Fe1 Si1 84.43(11) yes
N1 Fe1 Si1 88.91(7) yes
C2B Fe1 Si1 124.9(10) ?
C3B Fe1 Si1 92.6(5) ?
C2 Fe1 Si1 136.4(5) ?
C3 Fe1 Si1 99.2(3) ?
C5 Fe1 Si1 116.9(5) ?
C4 Fe1 Si1 89.5(3) ?
C1B Fe1 Si1 158.3(9) ?
C1 Fe1 Si1 153.7(4) ?
C4B Fe1 Si1 100.3(5) ?
C5B Fe1 Si1 133.6(6) ?
C6 Si1 C10 106.40(16) ?
C6 Si1 C8 104.32(18) ?
C10 Si1 C8 101.00(16) ?
C6 Si1 Fe1 115.32(13) ?
C10 Si1 Fe1 112.46(11) ?
C8 Si1 Fe1 115.91(11) ?
C13 N1 C17 116.0(2) ?
C13 N1 Fe1 121.50(18) ?
C17 N1 Fe1 122.45(18) ?
C5 C1 C2 108.3(10) ?
C5 C1 Fe1 70.4(7) ?
C2 C1 Fe1 69.7(11) ?
C5 C1 H1A 125.8 ?
C2 C1 H1A 125.8 ?
Fe1 C1 H1A 125.7 ?
C1 C2 C3 106.8(14) ?
C1 C2 Fe1 71.2(11) ?
C3 C2 Fe1 70.4(10) ?
C1 C2 H2A 126.6 ?
C3 C2 H2A 126.6 ?
Fe1 C2 H2A 123.5 ?
C4 C3 C2 108.4(13) ?
C4 C3 Fe1 70.8(6) ?
C2 C3 Fe1 70.3(11) ?
C4 C3 H3A 125.8 ?
C2 C3 H3A 125.8 ?
Fe1 C3 H3A 124.8 ?
C5 C4 C3 107.0(9) ?
C5 C4 Fe1 70.5(5) ?
C3 C4 Fe1 70.1(6) ?
C5 C4 H4A 126.5 ?
C3 C4 H4A 126.5 ?
Fe1 C4 H4A 124.5 ?
C1 C5 C4 109.5(7) ?
C1 C5 Fe1 71.4(7) ?
C4 C5 Fe1 70.8(5) ?
C1 C5 H5A 125.3 ?
C4 C5 H5A 125.3 ?
Fe1 C5 H5A 124.1 ?
C7 C6 Si1 114.5(3) ?
C7 C6 H6A 108.6 ?
Si1 C6 H6A 108.6 ?
C7 C6 H6B 108.6 ?
Si1 C6 H6B 108.6 ?
H6A C6 H6B 107.6 ?
C6 C7 H7A 109.5 ?
C6 C7 H7B 109.5 ?
H7A C7 H7B 109.5 ?
C6 C7 H7C 109.5 ?
H7A C7 H7C 109.5 ?
H7B C7 H7C 109.5 ?
C9 C8 Si1 118.2(3) ?
C9 C8 H8A 107.8 ?
Si1 C8 H8A 107.8 ?
C9 C8 H8B 107.8 ?
Si1 C8 H8B 107.8 ?
H8A C8 H8B 107.1 ?
C8 C9 H9A 109.5 ?
C8 C9 H9B 109.5 ?
H9A C9 H9B 109.5 ?
C8 C9 H9C 109.5 ?
H9A C9 H9C 109.5 ?
H9B C9 H9C 109.5 ?
C11 C10 Si1 116.9(2) ?
C11 C10 H10A 108.1 ?
Si1 C10 H10A 108.1 ?
C11 C10 H10B 108.1 ?
Si1 C10 H10B 108.1 ?
H10A C10 H10B 107.3 ?
C10 C11 H11A 109.5 ?
C10 C11 H11B 109.5 ?
H11A C11 H11B 109.5 ?
C10 C11 H11C 109.5 ?
H11A C11 H11C 109.5 ?
H11B C11 H11C 109.5 ?
O1 C12 Fe1 176.5(3) ?
N1 C13 C14 124.1(2) ?
N1 C13 H13A 117.9 ?
C14 C13 H13A 117.9 ?
C13 C14 C15 117.7(3) ?
C13 C14 C18 120.1(3) ?
C15 C14 C18 122.1(3) ?
C16 C15 C14 119.9(3) ?
C16 C15 H15A 120.1 ?
C14 C15 H15A 120.1 ?
C17 C16 C15 118.0(3) ?
C17 C16 C19 120.1(3) ?
C15 C16 C19 121.9(3) ?
N1 C17 C16 124.2(3) ?
N1 C17 H17A 117.9 ?
C16 C17 H17A 117.9 ?
C14 C18 H18A 109.5 ?
C14 C18 H18B 109.5 ?
H18A C18 H18B 109.5 ?
C14 C18 H18C 109.5 ?
H18A C18 H18C 109.5 ?
H18B C18 H18C 109.5 ?
C16 C19 H19A 109.5 ?
C16 C19 H19B 109.5 ?
H19A C19 H19B 109.5 ?
C16 C19 H19C 109.5 ?
H19A C19 H19C 109.5 ?
H19B C19 H19C 109.5 ?
C4B C5B C1B 110(3) ?
C4B C5B Fe1 70.7(13) ?
C1B C5B Fe1 68.8(19) ?
C4B C5B H5B 125.1 ?
C1B C5B H5B 125.1 ?
Fe1 C5B H5B 127.0 ?
C4B C3B C2B 103.8(16) ?
C4B C3B Fe1 73.8(9) ?
C2B C3B Fe1 68.0(17) ?
C4B C3B H3B 128.1 ?
C2B C3B H3B 128.1 ?
Fe1 C3B H3B 122.0 ?
C2B C1B C5B 109(3) ?
C2B C1B Fe1 68(2) ?
C5B C1B Fe1 74.3(17) ?
C2B C1B H1B 125.4 ?
C5B C1B H1B 125.4 ?
Fe1 C1B H1B 123.8 ?
C1B C2B C3B 109(2) ?
C1B C2B Fe1 75(2) ?
C3B C2B Fe1 70.4(15) ?
C1B C2B H2B 125.7 ?
C3B C2B H2B 125.7 ?
Fe1 C2B H2B 121.1 ?
C5B C4B C3B 108.6(19) ?
C5B C4B Fe1 73.0(13) ?
C3B C4B Fe1 67.1(9) ?
C5B C4B H4B 125.7 ?
C3B C4B H4B 125.7 ?
Fe1 C4B H4B 125.7 ?

loop_
_geom_bond_atom_site_label_1
_geom_bond_atom_site_label_2
_geom_bond_distance
_geom_bond_publ_flag
Fe1 C1 2.120(16) yes
Fe1 C1B 2.12(3) yes
Fe1 C2 2.10(2) yes
Fe1 C2B 2.04(4) yes
Fe1 C3 2.102(9) yes
Fe1 C3B 2.068(15) yes
Fe1 C4 2.111(9) yes
Fe1 C4B 2.155(17) yes
Fe1 C5 2.107(7) yes
Fe1 C5B 2.18(2) yes
Fe1 C12 1.722(3) yes
Fe1 N1 1.982(2) yes
Fe1 Si1 2.3341(9) yes
Si1 C6 1.892(4) ?
Si1 C10 1.895(3) ?
Si1 C8 1.933(3) ?
O1 C12 1.164(4) yes
N1 C13 1.349(3) ?
N1 C17 1.353(3) ?
C1 C5 1.382(14) ?
C1 C2 1.413(18) ?
C1 H1A 0.9400 ?
C2 C3 1.414(14) ?
C2 H2A 0.9400 ?
C3 C4 1.412(11) ?
C3 H3A 0.9400 ?
C4 C5 1.396(14) ?
C4 H4A 0.9400 ?
C5 H5A 0.9400 ?
C6 C7 1.520(6) ?
C6 H6A 0.9800 ?
C6 H6B 0.9800 ?
C7 H7A 0.9700 ?
C7 H7B 0.9700 ?
C7 H7C 0.9700 ?
C8 C9 1.490(5) ?
C8 H8A 0.9800 ?
C8 H8B 0.9800 ?
C9 H9A 0.9700 ?
C9 H9B 0.9700 ?
C9 H9C 0.9700 ?
C10 C11 1.531(5) ?
C10 H10A 0.9800 ?
C10 H10B 0.9800 ?
C11 H11A 0.9700 ?
C11 H11B 0.9700 ?
C11 H11C 0.9700 ?
C13 C14 1.387(4) ?
C13 H13A 0.9400 ?
C14 C15 1.388(4) ?
C14 C18 1.503(4) ?
C15 C16 1.382(4) ?
C15 H15A 0.9400 ?
C16 C17 1.380(4) ?
C16 C19 1.508(4) ?
C17 H17A 0.9400 ?
C18 H18A 0.9700 ?
C18 H18B 0.9700 ?
C18 H18C 0.9700 ?
C19 H19A 0.9700 ?
C19 H19B 0.9700 ?
C19 H19C 0.9700 ?
C5B C4B 1.354(18) ?
C5B C1B 1.36(2) ?
C5B H5B 0.9400 ?
C3B C4B 1.41(2) ?
C3B C2B 1.46(3) ?
C3B H3B 0.9400 ?
C1B C2B 1.33(4) ?
C1B H1B 0.9400 ?
C2B H2B 0.9400 ?
C4B H4B 0.9400 ?

loop_
_geom_torsion_atom_site_label_1
_geom_torsion_atom_site_label_2
_geom_torsion_atom_site_label_3
_geom_torsion_atom_site_label_4
_geom_torsion
C12 Fe1 Si1 C6 -85.62(18)
C2B Fe1 Si1 C6 6.3(11)
C3B Fe1 Si1 C6 34.6(9)
C3 Fe1 Si1 C6 14.9(4)
C5 Fe1 Si1 C6 81.4(3)
C4 Fe1 Si1 C6 53.0(5)
C1B Fe1 Si1 C6 36.5(19)
C1 Fe1 Si1 C6 65.5(9)
C4B Fe1 Si1 C6 73.2(7)
C5B Fe1 Si1 C6 90.1(8)
C12 Fe1 Si1 C10 36.62(17)
N1 Fe1 Si1 C10 -60.36(14)
C2B Fe1 Si1 C10 128.6(11)
C3B Fe1 Si1 C10 156.8(9)
C2 Fe1 Si1 C10 122.1(9)
C3 Fe1 Si1 C10 137.2(4)
C5 Fe1 Si1 C10 -156.4(3)
C1B Fe1 Si1 C10 158.7(19)
C1 Fe1 Si1 C10 -172.3(9)
C4B Fe1 Si1 C10 -164.6(7)
C5B Fe1 Si1 C10 -147.7(8)
C12 Fe1 Si1 C8 152.11(17)
N1 Fe1 Si1 C8 55.13(14)
C2B Fe1 Si1 C8 -115.9(11)
C3B Fe1 Si1 C8 -87.7(9)
C2 Fe1 Si1 C8 -122.4(9)
C3 Fe1 Si1 C8 -107.3(4)
C5 Fe1 Si1 C8 -40.9(3)
C4 Fe1 Si1 C8 -69.2(5)
C1B Fe1 Si1 C8 -85.8(19)
C1 Fe1 Si1 C8 -56.8(9)
C4B Fe1 Si1 C8 -49.1(7)
C5B Fe1 Si1 C8 -32.2(8)
C12 Fe1 N1 C13 -160.4(2)
C2B Fe1 N1 C13 91.0(16)
C3B Fe1 N1 C13 16.7(8)
C2 Fe1 N1 C13 101.4(8)
C3 Fe1 N1 C13 39.4(12)
C5 Fe1 N1 C13 40.8(5)
C4 Fe1 N1 C13 12.5(5)
C1B Fe1 N1 C13 89.6(8)
C1 Fe1 N1 C13 79.1(5)
C4B Fe1 N1 C13 24.2(5)
C5B Fe1 N1 C13 57.4(6)
Si1 Fe1 N1 C13 -76.2(2)
C12 Fe1 N1 C17 21.6(2)
C2B Fe1 N1 C17 -87.1(16)
C3B Fe1 N1 C17 -161.3(8)
C2 Fe1 N1 C17 -76.6(8)
C3 Fe1 N1 C17 -138.6(12)
C5 Fe1 N1 C17 -137.2(5)
C4 Fe1 N1 C17 -165.5(5)
C1B Fe1 N1 C17 -88.4(8)
C1 Fe1 N1 C17 -98.9(5)
C4B Fe1 N1 C17 -153.9(5)
C5B Fe1 N1 C17 -120.6(6)
Si1 Fe1 N1 C17 105.8(2)
C12 Fe1 C1 C5 170.2(7)
N1 Fe1 C1 C5 -86.1(8)
C2B Fe1 C1 C5 103.3(14)
C3B Fe1 C1 C5 57.7(9)
C2 Fe1 C1 C5 119.2(11)
C3 Fe1 C1 C5 80.4(6)
C4 Fe1 C1 C5 37.0(5)
C1B Fe1 C1 C5 147(6)
C4B Fe1 C1 C5 13.8(8)
C5B Fe1 C1 C5 -23.4(12)
Si1 Fe1 C1 C5 23.3(16)
C12 Fe1 C1 C2 50.9(11)
N1 Fe1 C1 C2 154.7(10)
C2B Fe1 C1 C2 -15.9(17)
C3B Fe1 C1 C2 -61.5(11)
C3 Fe1 C1 C2 -38.8(8)
C5 Fe1 C1 C2 -119.2(11)
C4 Fe1 C1 C2 -82.2(9)
C1B Fe1 C1 C2 28(5)
C4B Fe1 C1 C2 -105.4(11)
C5B Fe1 C1 C2 -142.6(16)
Si1 Fe1 C1 C2 -95.9(16)
Fe1 C1 C2 C3 61.8(14)
C5 C1 C2 Fe1 -60.0(11)
C12 Fe1 C2 C1 -136.8(10)
N1 Fe1 C2 C1 -36.2(14)
C2B Fe1 C2 C1 115(7)
C3B Fe1 C2 C1 95.0(12)
C3 Fe1 C2 C1 116.4(15)
C5 Fe1 C2 C1 36.5(8)
C4 Fe1 C2 C1 79.1(9)
C1B Fe1 C2 C1 -12(2)
C4B Fe1 C2 C1 55.2(9)
C5B Fe1 C2 C1 16.9(7)
Si1 Fe1 C2 C1 140.2(8)
C12 Fe1 C2 C3 106.8(10)
N1 Fe1 C2 C3 -152.6(7)
C3B Fe1 C2 C3 -21.4(8)
C5 Fe1 C2 C3 -80.0(9)
C4 Fe1 C2 C3 -37.3(9)
C1B Fe1 C2 C3 -129(2)
C1 Fe1 C2 C3 -116.4(15)
C4B Fe1 C2 C3 -61.2(10)
C5B Fe1 C2 C3 -99.5(11)
Si1 Fe1 C2 C3 23.8(15)
Fe1 C2 C3 C4 60.8(10)
C1 C2 C3 Fe1 -62.3(14)
C12 Fe1 C3 C4 163.8(9)
N1 Fe1 C3 C4 -36.3(19)
C2B Fe1 C3 C4 -118(2)
C3B Fe1 C3 C4 5.2(14)
C2 Fe1 C3 C4 -118.7(14)
C5 Fe1 C3 C4 -37.8(7)
C1B Fe1 C3 C4 -93.3(10)
C1 Fe1 C3 C4 -80.1(8)
C4B Fe1 C3 C4 -18.7(7)
C5B Fe1 C3 C4 -55.2(9)
Si1 Fe1 C3 C4 77.7(9)
C12 Fe1 C3 C2 -77.5(11)
N1 Fe1 C3 C2 82.4(18)
C2B Fe1 C3 C2 1(3)
C3B Fe1 C3 C2 123.9(19)
C5 Fe1 C3 C2 80.9(11)
C4 Fe1 C3 C2 118.7(14)
C1B Fe1 C3 C2 25.4(12)
C1 Fe1 C3 C2 38.6(11)
C4B Fe1 C3 C2 100.0(12)
C5B Fe1 C3 C2 63.5(11)
Si1 Fe1 C3 C2 -163.6(11)
Fe1 C3 C4 C5 61.2(6)
C2 C3 C4 Fe1 -60.5(13)
C12 Fe1 C4 C5 -141.5(8)
N1 Fe1 C4 C5 49.1(7)
C2B Fe1 C4 C5 -88.5(13)
C3B Fe1 C4 C5 -122.9(19)
C2 Fe1 C4 C5 -79.8(7)
C3 Fe1 C4 C5 -117.3(9)
C1B Fe1 C4 C5 -49.1(8)
C1 Fe1 C4 C5 -36.6(5)
C4B Fe1 C4 C5 18.6(13)
C5B Fe1 C4 C5 -10.4(8)
Si1 Fe1 C4 C5 137.4(7)
C12 Fe1 C4 C3 -24.3(11)
N1 Fe1 C4 C3 166.3(7)
C2B Fe1 C4 C3 28.7(12)
C3B Fe1 C4 C3 -5.7(15)
C2 Fe1 C4 C3 37.5(8)
C5 Fe1 C4 C3 117.3(9)
C1B Fe1 C4 C3 68.2(9)
C1 Fe1 C4 C3 80.7(7)
C4B Fe1 C4 C3 135.8(16)
C5B Fe1 C4 C3 106.9(11)
Si1 Fe1 C4 C3 -105.3(9)
Fe1 C1 C5 C4 -60.9(6)
C2 C1 C5 Fe1 59.6(14)
C3 C4 C5 C1 0.4(12)
Fe1 C4 C5 C1 61.3(8)
C3 C4 C5 Fe1 -60.9(7)
C12 Fe1 C5 C1 -21.1(17)
N1 Fe1 C5 C1 99.6(8)
C2B Fe1 C5 C1 -51.0(12)
C3B Fe1 C5 C1 -99.0(10)
C2 Fe1 C5 C1 -37.4(6)
C3 Fe1 C5 C1 -80.9(6)
C4 Fe1 C5 C1 -119.3(8)
C1B Fe1 C5 C1 -8.9(15)
C4B Fe1 C5 C1 -142(2)
C5B Fe1 C5 C1 32(2)
Si1 Fe1 C5 C1 -168.7(7)
C12 Fe1 C5 C4 98.2(15)
N1 Fe1 C5 C4 -141.2(7)
C2B Fe1 C5 C4 68.2(10)
C3B Fe1 C5 C4 20.3(8)
C2 Fe1 C5 C4 81.9(6)
C3 Fe1 C5 C4 38.3(5)
C1B Fe1 C5 C4 110.4(12)
C1 Fe1 C5 C4 119.3(8)
C4B Fe1 C5 C4 -23.0(18)
C5B Fe1 C5 C4 151(2)
Si1 Fe1 C5 C4 -49.4(7)
C10 Si1 C6 C7 -60.7(3)
C8 Si1 C6 C7 -167.0(3)
Fe1 Si1 C6 C7 64.7(3)
C6 Si1 C8 C9 -67.1(3)
Fe1 Si1 C8 C9 60.8(3)
C6 Si1 C10 C11 -56.4(3)
C8 Si1 C10 C11 52.3(3)
C12 Fe1 C5B C4B 144.2(14)
N1 Fe1 C5B C4B -116.3(17)
C2B Fe1 C5B C4B 84.6(18)
C3B Fe1 C5B C4B 37.7(14)
C2 Fe1 C5B C4B 98.4(17)
C3 Fe1 C5B C4B 57.6(15)
C5 Fe1 C5B C4B -3.0(14)
C4 Fe1 C5B C4B 18.4(12)
C1B Fe1 C5B C4B 121(3)
C1 Fe1 C5B C4B 125(2)
Si1 Fe1 C5B C4B -29(2)
C12 Fe1 C5B C1B 23(2)
N1 Fe1 C5B C1B 122.4(19)
C2B Fe1 C5B C1B -36.8(18)
C3B Fe1 C5B C1B -84(2)
C2 Fe1 C5B C1B -22.9(18)
C3 Fe1 C5B C1B -63.7(18)
C5 Fe1 C5B C1B -124(3)
C4 Fe1 C5B C1B -103(2)
C4B Fe1 C5B C1B -121(3)
Si1 Fe1 C5B C1B -150.2(17)
C12 Fe1 C3B C4B -171.8(9)
N1 Fe1 C3B C4B 11.5(16)
C2B Fe1 C3B C4B -112.6(17)
C2 Fe1 C3B C4B -106.2(11)
C3 Fe1 C3B C4B -147.3(18)
C5 Fe1 C3B C4B -20.0(6)
C4 Fe1 C3B C4B 22.4(15)
C1B Fe1 C3B C4B -76.1(10)
C1 Fe1 C3B C4B -62.3(8)
C5B Fe1 C3B C4B -35.1(10)
Si1 Fe1 C3B C4B 103.1(11)
C12 Fe1 C3B C2B -59.2(18)
N1 Fe1 C3B C2B 124(2)
C2 Fe1 C3B C2B 6(2)
C3 Fe1 C3B C2B -34.7(18)
C5 Fe1 C3B C2B 92.6(16)
C4 Fe1 C3B C2B 135(2)
C1B Fe1 C3B C2B 36.5(16)
C1 Fe1 C3B C2B 50.3(16)
C4B Fe1 C3B C2B 112.6(17)
C5B Fe1 C3B C2B 77.5(17)
Si1 Fe1 C3B C2B -144.3(18)
Fe1 C5B C1B C2B 59(3)
C4B C5B C1B Fe1 -59(2)
C12 Fe1 C1B C2B 75.7(19)
C3B Fe1 C1B C2B -40.6(16)
C2 Fe1 C1B C2B 16(2)
C3 Fe1 C1B C2B -18.2(15)
C5 Fe1 C1B C2B -99(2)
C4 Fe1 C1B C2B -60.4(17)
C1 Fe1 C1B C2B -125(6)
C4B Fe1 C1B C2B -84.1(18)
C5B Fe1 C1B C2B -119(3)
Si1 Fe1 C1B C2B -43(3)
C12 Fe1 C1B C5B -165.5(15)
N1 Fe1 C1B C5B -62.4(19)
C2B Fe1 C1B C5B 119(3)
C3B Fe1 C1B C5B 78.2(17)
C2 Fe1 C1B C5B 135(3)
C3 Fe1 C1B C5B 100.7(18)
C5 Fe1 C1B C5B 19.8(11)
C4 Fe1 C1B C5B 58.4(15)
C1 Fe1 C1B C5B -6(4)
C4B Fe1 C1B C5B 34.7(15)
Si1 Fe1 C1B C5B 76(3)
C5B C1B C2B C3B -1(4)
Fe1 C1B C2B C3B 63(2)
C5B C1B C2B Fe1 -63(2)
Fe1 C3B C2B C1B -65(3)
C4B C3B C2B Fe1 65.9(12)
C12 Fe1 C2B C1B -111.3(18)
C3B Fe1 C2B C1B 117(2)
C2 Fe1 C2B C1B -39(6)
C3 Fe1 C2B C1B 143(3)
C5 Fe1 C2B C1B 56.6(15)
C4 Fe1 C2B C1B 100.9(19)
C1 Fe1 C2B C1B 14.3(14)
C4B Fe1 C2B C1B 76.9(16)
C5B Fe1 C2B C1B 36.3(15)
Si1 Fe1 C2B C1B 162.1(14)
C12 Fe1 C2B C3B 131.9(16)
N1 Fe1 C2B C3B -119(2)
C2 Fe1 C2B C3B -156(8)
C3 Fe1 C2B C3B 26.3(12)
C5 Fe1 C2B C3B -60.2(13)
C4 Fe1 C2B C3B -15.8(10)
C1B Fe1 C2B C3B -117(2)
C1 Fe1 C2B C3B -102.4(18)
C4B Fe1 C2B C3B -39.9(11)
C5B Fe1 C2B C3B -80.4(14)
Si1 Fe1 C2B C3B 45(2)
Fe1 C5B C4B C3B -57.9(13)
C1B C5B C4B Fe1 58(2)
Fe1 C3B C4B C5B 61.5(16)
C2B C3B C4B Fe1 -61.8(19)
C12 Fe1 C4B C5B -100(2)
N1 Fe1 C4B C5B 67.7(17)
C2B Fe1 C4B C5B -77.0(18)
C3B Fe1 C4B C5B -119.5(19)
C2 Fe1 C4B C5B -65.1(15)
C3 Fe1 C4B C5B -106.4(17)
C4 Fe1 C4B C5B -138(2)
C1B Fe1 C4B C5B -35.3(16)
C1 Fe1 C4B C5B -25.1(13)
Si1 Fe1 C4B C5B 159.1(16)
C12 Fe1 C4B C3B 20(2)
N1 Fe1 C4B C3B -172.9(11)
C2B Fe1 C4B C3B 42.5(11)
C2 Fe1 C4B C3B 54.3(10)
C3 Fe1 C4B C3B 13.0(9)
C5 Fe1 C4B C3B 122(2)
C4 Fe1 C4B C3B -18.5(13)
C1B Fe1 C4B C3B 84.2(12)
C1 Fe1 C4B C3B 94.4(10)
C5B Fe1 C4B C3B 119.5(19)
Si1 Fe1 C4B C3B -81.4(11)
